data_7710186
loop_
_publ_author_name
'Dunaj, Tobias'
'Dollberg, Kevin'
'von H\"anisch, Carsten'

_publ_section_title
;
 Binary interpnictogen compounds bearing diaryl bismuth fragments bound to
 all lighter pnictogens
;
_journal_name_full 'Dalton Transactions'
_journal_paper_doi 10.1039/D2DT00472K
_journal_year 2022
_chemical_formula_moiety 'C19 H28 Bi P Si'
_chemical_formula_sum 'C19 H28 Bi P Si'
_chemical_formula_weight 524.45
_chemical_properties_physical Air-sensitive,Moisture-sensitive,Light-sensitive
_space_group_crystal_system triclinic
_space_group_IT_number 2
_space_group_name_Hall '-P 1'
_space_group_name_H-M_alt 'P -1'
_atom_sites_solution_hydrogens geom
_atom_sites_solution_primary dual
_audit_creation_date 2022-02-02
_audit_creation_method
;
Olex2 1.2
(compiled 2018.05.29 svn.r3508 for OlexSys, GUI svn.r5506)
;
_audit_update_record
;
2022-02-11 deposited with the CCDC.	2022-04-13 downloaded from the CCDC.
;
_cell_angle_alpha 77.940(4)
_cell_angle_beta 88.394(4)
_cell_angle_gamma 75.687(4)
_cell_formula_units_Z 2
_cell_length_a 6.2419(3)
_cell_length_b 8.9902(4)
_cell_length_c 19.3583(10)
_cell_measurement_reflns_used 26972
_cell_measurement_temperature 100.0
_cell_measurement_theta_max 25.999
_cell_measurement_theta_min 2.152
_cell_volume 1029.04(9)
_computing_molecular_graphics 'Olex2 (Dolomanov et al., 2009)'
_computing_publication_material 'Olex2 (Dolomanov et al., 2009)'
_computing_structure_refinement 'ShelXL (Sheldrick, 2015)'
_computing_structure_solution 'ShelXT (Sheldrick, 2015)'
_diffrn_ambient_temperature 100
_diffrn_detector 'image plate ( 34 cm diameter )'
_diffrn_detector_area_resol_mean 6.67
_diffrn_detector_type 'STOE Imaging Plate'
_diffrn_measured_fraction_theta_full 1.000
_diffrn_measured_fraction_theta_max 0.998
_diffrn_measurement_device '2-circle diffractometer'
_diffrn_measurement_device_type 'STOE IPDS II'
_diffrn_measurement_method 'rotation method, \w scans'
_diffrn_radiation_collimation '0.5 mm, multiple pinhole'
_diffrn_radiation_monochromator 'planar graphite'
_diffrn_radiation_polarisn_norm 0
_diffrn_radiation_probe x-ray
_diffrn_radiation_type MoK\a
_diffrn_radiation_wavelength 0.71073
_diffrn_reflns_av_R_equivalents 0.0309
_diffrn_reflns_av_unetI/netI 0.0376
_diffrn_reflns_Laue_measured_fraction_full 1.000
_diffrn_reflns_Laue_measured_fraction_max 0.998
_diffrn_reflns_limit_h_max 8
_diffrn_reflns_limit_h_min -8
_diffrn_reflns_limit_k_max 11
_diffrn_reflns_limit_k_min -12
_diffrn_reflns_limit_l_max 26
_diffrn_reflns_limit_l_min -26
_diffrn_reflns_number 21983
_diffrn_reflns_point_group_measured_fraction_full 1.000
_diffrn_reflns_point_group_measured_fraction_max 0.998
_diffrn_reflns_theta_full 25.242
_diffrn_reflns_theta_max 29.180
_diffrn_reflns_theta_min 2.152
_diffrn_source 'sealed X-ray tube, 12 x 0.4 mm long-fine focus'
_diffrn_source_current 0.000
_diffrn_source_power 0.000
_diffrn_source_voltage 0
_exptl_absorpt_coefficient_mu 8.699
_exptl_absorpt_correction_T_max 0.1737
_exptl_absorpt_correction_T_min 0.0232
_exptl_absorpt_correction_type sphere
_exptl_absorpt_process_details 'LANA 1.76.6.0 (STOE, 2019)'
_exptl_crystal_colour yellow
_exptl_crystal_colour_primary yellow
_exptl_crystal_density_diffrn 1.693
_exptl_crystal_description needle
_exptl_crystal_F_000 508
_exptl_crystal_size_rad 0.0853
_refine_diff_density_max 1.292
_refine_diff_density_min -0.447
_refine_diff_density_rms 0.121
_refine_ls_extinction_method none
_refine_ls_goodness_of_fit_ref 0.979
_refine_ls_hydrogen_treatment constr
_refine_ls_matrix_type full
_refine_ls_number_parameters 219
_refine_ls_number_reflns 5568
_refine_ls_number_restraints 0
_refine_ls_restrained_S_all 0.979
_refine_ls_R_factor_all 0.0278
_refine_ls_R_factor_gt 0.0202
_refine_ls_shift/su_max 0.001
_refine_ls_shift/su_mean 0.000
_refine_ls_structure_factor_coef Fsqd
_refine_ls_weighting_details 'w=1/[\s^2^(Fo^2^)+(0.0239P)^2^] where P=(Fo^2^+2Fc^2^)/3'
_refine_ls_weighting_scheme calc
_refine_ls_wR_factor_gt 0.0435
_refine_ls_wR_factor_ref 0.0442
_reflns_Friedel_coverage 0.000
_reflns_number_gt 4756
_reflns_number_total 5568
_reflns_threshold_expression 'I > 2\s(I)'
_cod_data_source_file d2dt00472k2.cif
_cod_data_source_block tdx032
_cod_database_code 7710186
_shelx_shelxl_version_number 2018/3
_shelx_space_group_comment
;
The symmetry employed for this shelxl refinement is uniquely defined
by the following loop, which should always be used as a source of
symmetry information in preference to the above space-group names.
They are only intended as comments.
;
_olex2_refinement_description
;
1. Fixed Uiso
 At 1.2 times of:
  All C(H) groups
 At 1.5 times of:
  All C(H,H,H) groups
2. Others
 Sof(Bi1B)=Sof(P1B)=1-FVAR(1)
 Sof(Bi1A)=Sof(P1A)=FVAR(1)
3.a Aromatic/amide H refined with riding coordinates:
 C10(H10), C4(H4), C9(H9), C8(H8), C13(H13), C7(H7), C12(H12), C5(H5),
 C11(H11), C6(H6)
3.b Idealised Me refined as rotating group:
 C14(H14A,H14B,H14C), C16(H16A,H16B,H16C), C18(H18A,H18B,H18C), C17(H17A,H17B,
 H17C), C19(H19A,H19B,H19C), C15(H15A,H15B,H15C)
;
_olex2_submission_special_instructions 'No special instructions were received'

loop_
_space_group_symop_operation_xyz
'x, y, z'
'-x, -y, -z'

loop_
_atom_site_label
_atom_site_type_symbol
_atom_site_fract_x
_atom_site_fract_y
_atom_site_fract_z
_atom_site_U_iso_or_equiv
_atom_site_adp_type
_atom_site_occupancy
_atom_site_site_symmetry_order
_atom_site_calc_flag
_atom_site_refinement_flags_posn
_atom_site_refinement_flags_adp
_atom_site_refinement_flags_occupancy
_atom_site_disorder_assembly
_atom_site_disorder_group
Bi1A Bi -0.00885(2) 0.36732(2) 0.22764(2) 0.01979(4) Uani 0.9861(5) 1 d . . P A 1
P1A P 0.26946(12) 0.46091(9) 0.29718(4) 0.01801(15) Uani 0.9861(5) 1 d . . P A 1
Si1 Si 0.36043(13) 0.24620(9) 0.38619(4) 0.02127(17) Uani 1 1 d . . . . .
C14 C -0.0608(5) 0.7392(4) 0.27515(17) 0.0280(7) Uani 1 1 d . . . . .
H14A H 0.033998 0.765599 0.237086 0.042 Uiso 1 1 calc GR . . . .
H14B H -0.135136 0.832493 0.291125 0.042 Uiso 1 1 calc GR . . . .
H14C H -0.168290 0.693266 0.258977 0.042 Uiso 1 1 calc GR . . . .
C3 C 0.0771(5) 0.6223(3) 0.33592(16) 0.0223(6) Uani 1 1 d . . . . .
C1 C 0.2714(5) 0.1953(3) 0.18940(15) 0.0218(6) Uani 1 1 d . . . . .
C2 C -0.0227(5) 0.5519(3) 0.12823(16) 0.0217(6) Uani 1 1 d . . . . .
C16 C -0.0788(6) 0.5674(4) 0.39143(18) 0.0361(8) Uani 1 1 d . . . . .
H16A H -0.163301 0.508575 0.372523 0.054 Uiso 1 1 calc GR . . . .
H16B H -0.177130 0.656845 0.404650 0.054 Uiso 1 1 calc GR . . . .
H16C H 0.005312 0.502113 0.432246 0.054 Uiso 1 1 calc GR . . . .
C18 C 0.1331(5) 0.1526(4) 0.4217(2) 0.0375(8) Uani 1 1 d . . . . .
H18A H 0.018864 0.227737 0.439059 0.056 Uiso 1 1 calc GR . . . .
H18B H 0.190559 0.064724 0.459466 0.056 Uiso 1 1 calc GR . . . .
H18C H 0.073161 0.117333 0.384698 0.056 Uiso 1 1 calc GR . . . .
C17 C 0.4866(5) 0.2989(4) 0.46145(17) 0.0285(7) Uani 1 1 d . . . . .
H17A H 0.606997 0.344612 0.444716 0.043 Uiso 1 1 calc GR . . . .
H17B H 0.540619 0.206100 0.497207 0.043 Uiso 1 1 calc GR . . . .
H17C H 0.376984 0.373050 0.481020 0.043 Uiso 1 1 calc GR . . . .
C19 C 0.5733(5) 0.0958(4) 0.35176(17) 0.0274(7) Uani 1 1 d . . . . .
H19A H 0.503688 0.051265 0.320312 0.041 Uiso 1 1 calc GR . . . .
H19B H 0.643933 0.014438 0.390503 0.041 Uiso 1 1 calc GR . . . .
H19C H 0.681767 0.144117 0.326724 0.041 Uiso 1 1 calc GR . . . .
C10 C 0.1153(6) 0.7473(4) 0.04811(18) 0.0326(7) Uani 1 1 d . . . . .
H10 H 0.221584 0.804488 0.036866 0.039 Uiso 1 1 calc R . . . .
C4 C 0.4607(5) 0.2375(4) 0.16293(16) 0.0254(6) Uani 1 1 d . . . . .
H4 H 0.475605 0.338272 0.162110 0.030 Uiso 1 1 calc R . . . .
C9 C 0.1353(5) 0.6379(4) 0.11020(16) 0.0254(6) Uani 1 1 d . . . . .
H9 H 0.255744 0.620983 0.140571 0.030 Uiso 1 1 calc R . . . .
C8 C 0.2540(5) 0.0444(4) 0.19145(19) 0.0327(8) Uani 1 1 d . . . . .
H8 H 0.128368 0.014004 0.209741 0.039 Uiso 1 1 calc R . . . .
C13 C -0.1999(5) 0.5782(4) 0.08159(17) 0.0286(7) Uani 1 1 d . . . . .
H13 H -0.306714 0.521447 0.092521 0.034 Uiso 1 1 calc R . . . .
C7 C 0.4217(6) -0.0622(4) 0.1666(2) 0.0434(10) Uani 1 1 d . . . . .
H7 H 0.407705 -0.163497 0.168151 0.052 Uiso 1 1 calc R . . . .
C15 C 0.2292(6) 0.7041(4) 0.3665(2) 0.0378(8) Uani 1 1 d . . . . .
H15A H 0.322651 0.630070 0.403201 0.057 Uiso 1 1 calc GR . . . .
H15B H 0.141240 0.788982 0.385634 0.057 Uiso 1 1 calc GR . . . .
H15C H 0.319072 0.744325 0.329747 0.057 Uiso 1 1 calc GR . . . .
C12 C -0.2185(6) 0.6894(4) 0.01847(18) 0.0379(8) Uani 1 1 d . . . . .
H12 H -0.337342 0.706700 -0.012583 0.046 Uiso 1 1 calc R . . . .
C5 C 0.6289(5) 0.1313(4) 0.13755(18) 0.0332(8) Uani 1 1 d . . . . .
H5 H 0.754865 0.161211 0.119280 0.040 Uiso 1 1 calc R . . . .
C11 C -0.0614(6) 0.7731(4) 0.00231(18) 0.0370(8) Uani 1 1 d . . . . .
H11 H -0.074012 0.847471 -0.039690 0.044 Uiso 1 1 calc R . . . .
C6 C 0.6085(6) -0.0195(4) 0.1395(2) 0.0396(9) Uani 1 1 d . . . . .
H6 H 0.720625 -0.091265 0.122640 0.048 Uiso 1 1 calc R . . . .
Bi1B Bi 0.3692(12) 0.4639(9) 0.2030(4) 0.021(3) Uani 0.0139(5) 1 d . . P A 2
P1B P 0.085(9) 0.417(7) 0.302(3) 0.024(12) Uiso 0.0139(5) 1 d . . P A 2

loop_
_atom_site_aniso_label
_atom_site_aniso_U_11
_atom_site_aniso_U_22
_atom_site_aniso_U_33
_atom_site_aniso_U_23
_atom_site_aniso_U_13
_atom_site_aniso_U_12
Bi1A 0.01862(5) 0.02227(6) 0.01895(6) -0.00299(4) -0.00016(4) -0.00694(4)
P1A 0.0189(3) 0.0189(4) 0.0159(4) -0.0034(3) 0.0003(3) -0.0041(3)
Si1 0.0189(4) 0.0215(4) 0.0210(4) -0.0012(3) -0.0021(3) -0.0031(3)
C14 0.0344(17) 0.0213(15) 0.0246(17) -0.0051(13) 0.0008(13) 0.0000(13)
C3 0.0258(15) 0.0199(14) 0.0173(15) -0.0050(12) 0.0004(12) 0.0025(12)
C1 0.0253(14) 0.0213(14) 0.0174(15) -0.0040(12) -0.0074(12) -0.0021(12)
C2 0.0259(14) 0.0176(14) 0.0196(15) -0.0058(12) -0.0006(12) 0.0002(11)
C16 0.0386(19) 0.0357(19) 0.0242(18) -0.0035(15) 0.0075(15) 0.0057(15)
C18 0.0280(17) 0.0318(18) 0.045(2) 0.0109(16) -0.0033(15) -0.0079(14)
C17 0.0293(16) 0.0322(17) 0.0205(16) -0.0034(14) -0.0027(13) -0.0024(13)
C19 0.0271(15) 0.0235(15) 0.0276(18) -0.0039(13) -0.0059(13) 0.0006(13)
C10 0.0372(18) 0.0308(17) 0.0264(18) -0.0023(14) 0.0069(14) -0.0058(14)
C4 0.0301(16) 0.0242(15) 0.0216(16) -0.0053(13) 0.0002(13) -0.0059(13)
C9 0.0267(15) 0.0275(16) 0.0200(16) -0.0046(13) 0.0001(12) -0.0033(13)
C8 0.0321(17) 0.0223(16) 0.042(2) -0.0037(15) -0.0125(15) -0.0052(13)
C13 0.0257(15) 0.0334(17) 0.0267(18) -0.0098(14) -0.0011(13) -0.0039(13)
C7 0.047(2) 0.0252(17) 0.057(3) -0.0160(18) -0.0221(19) 0.0013(16)
C15 0.047(2) 0.0297(18) 0.036(2) -0.0145(16) -0.0108(16) -0.0020(16)
C12 0.0330(18) 0.051(2) 0.0223(18) -0.0077(16) -0.0088(14) 0.0051(16)
C5 0.0282(16) 0.041(2) 0.0231(17) -0.0050(15) 0.0001(13) 0.0028(14)
C11 0.045(2) 0.0351(19) 0.0171(17) 0.0041(14) 0.0057(15) 0.0061(16)
C6 0.042(2) 0.0356(19) 0.033(2) -0.0177(16) -0.0136(16) 0.0163(16)
Bi1B 0.017(4) 0.022(4) 0.022(5) -0.003(3) 0.006(3) -0.004(3)

loop_
_atom_type_symbol
_atom_type_description
_atom_type_scat_dispersion_real
_atom_type_scat_dispersion_imag
_atom_type_scat_source
C C 0.0033 0.0016 'International Tables Vol C Tables 4.2.6.8 and 6.1.1.4'
H H 0.0000 0.0000 'International Tables Vol C Tables 4.2.6.8 and 6.1.1.4'
Bi Bi -4.1077 10.2566 'International Tables Vol C Tables 4.2.6.8 and 6.1.1.4'
P P 0.1023 0.0942 'International Tables Vol C Tables 4.2.6.8 and 6.1.1.4'
Si Si 0.0817 0.0704 'International Tables Vol C Tables 4.2.6.8 and 6.1.1.4'

loop_
_geom_angle_atom_site_label_1
_geom_angle_atom_site_label_2
_geom_angle_atom_site_label_3
_geom_angle
_geom_angle_site_symmetry_1
_geom_angle_site_symmetry_3
_geom_angle_publ_flag
C1 Bi1A P1A 90.92(7) . . ?
C1 Bi1A C2 93.05(10) . . ?
C2 Bi1A P1A 96.01(8) . . ?
Si1 P1A Bi1A 98.10(3) . . ?
C3 P1A Bi1A 102.10(9) . . ?
C3 P1A Si1 106.63(10) . . ?
C18 Si1 P1A 117.02(11) . . ?
C18 Si1 C17 107.94(16) . . ?
C18 Si1 P1B 85.1(13) . . ?
C17 Si1 P1A 108.94(11) . . ?
C17 Si1 P1B 126.8(13) . . ?
C19 Si1 P1A 106.89(11) . . ?
C19 Si1 C18 107.23(16) . . ?
C19 Si1 C17 108.56(14) . . ?
C19 Si1 P1B 116.3(13) . . ?
H14A C14 H14B 109.5 . . ?
H14A C14 H14C 109.5 . . ?
H14B C14 H14C 109.5 . . ?
C3 C14 H14A 109.5 . . ?
C3 C14 H14B 109.5 . . ?
C3 C14 H14C 109.5 . . ?
C14 C3 P1A 107.7(2) . . ?
C14 C3 C15 108.6(3) . . ?
C14 C3 P1B 98.8(17) . . ?
C16 C3 P1A 115.5(2) . . ?
C16 C3 C14 108.4(3) . . ?
C16 C3 C15 110.8(3) . . ?
C16 C3 P1B 85.0(16) . . ?
C15 C3 P1A 105.6(2) . . ?
C15 C3 P1B 140.9(16) . . ?
C4 C1 Bi1A 121.6(2) . . ?
C4 C1 Bi1B 57.0(2) . . ?
C8 C1 Bi1A 119.6(2) . . ?
C8 C1 C4 118.8(3) . . ?
C8 C1 Bi1B 169.2(3) . . ?
C9 C2 Bi1A 124.5(2) . . ?
C9 C2 Bi1B 60.4(2) . . ?
C13 C2 Bi1A 117.0(2) . . ?
C13 C2 C9 118.5(3) . . ?
C13 C2 Bi1B 168.8(3) . . ?
C3 C16 H16A 109.5 . . ?
C3 C16 H16B 109.5 . . ?
C3 C16 H16C 109.5 . . ?
H16A C16 H16B 109.5 . . ?
H16A C16 H16C 109.5 . . ?
H16B C16 H16C 109.5 . . ?
Si1 C18 H18A 109.5 . . ?
Si1 C18 H18B 109.5 . . ?
Si1 C18 H18C 109.5 . . ?
H18A C18 H18B 109.5 . . ?
H18A C18 H18C 109.5 . . ?
H18B C18 H18C 109.5 . . ?
Si1 C17 H17A 109.5 . . ?
Si1 C17 H17B 109.5 . . ?
Si1 C17 H17C 109.5 . . ?
H17A C17 H17B 109.5 . . ?
H17A C17 H17C 109.5 . . ?
H17B C17 H17C 109.5 . . ?
Si1 C19 H19A 109.5 . . ?
Si1 C19 H19B 109.5 . . ?
Si1 C19 H19C 109.5 . . ?
H19A C19 H19B 109.5 . . ?
H19A C19 H19C 109.5 . . ?
H19B C19 H19C 109.5 . . ?
C9 C10 H10 119.8 . . ?
C9 C10 C11 120.3(3) . . ?
C11 C10 H10 119.8 . . ?
C1 C4 H4 119.6 . . ?
C1 C4 C5 120.8(3) . . ?
C5 C4 H4 119.6 . . ?
C2 C9 H9 119.6 . . ?
C10 C9 C2 120.7(3) . . ?
C10 C9 H9 119.6 . . ?
C1 C8 H8 119.7 . . ?
C1 C8 C7 120.7(3) . . ?
C7 C8 H8 119.7 . . ?
C2 C13 H13 119.8 . . ?
C2 C13 C12 120.3(3) . . ?
C12 C13 H13 119.8 . . ?
C8 C7 H7 119.8 . . ?
C6 C7 C8 120.4(3) . . ?
C6 C7 H7 119.8 . . ?
C3 C15 H15A 109.5 . . ?
C3 C15 H15B 109.5 . . ?
C3 C15 H15C 109.5 . . ?
H15A C15 H15B 109.5 . . ?
H15A C15 H15C 109.5 . . ?
H15B C15 H15C 109.5 . . ?
C13 C12 H12 120.1 . . ?
C11 C12 C13 119.9(3) . . ?
C11 C12 H12 120.1 . . ?
C4 C5 H5 120.1 . . ?
C6 C5 C4 119.8(3) . . ?
C6 C5 H5 120.1 . . ?
C10 C11 H11 119.9 . . ?
C12 C11 C10 120.2(3) . . ?
C12 C11 H11 119.9 . . ?
C7 C6 C5 119.5(3) . . ?
C7 C6 H6 120.2 . . ?
C5 C6 H6 120.2 . . ?
C1 Bi1B C2 74.0(2) . . ?
P1B Bi1B C1 75.7(12) . . ?
P1B Bi1B C2 77.8(13) . . ?
Si1 P1B Bi1B 94.2(18) . . ?
C3 P1B Si1 97(2) . . ?
C3 P1B Bi1B 94(2) . . ?

loop_
_geom_bond_atom_site_label_1
_geom_bond_atom_site_label_2
_geom_bond_distance
_geom_bond_site_symmetry_2
_geom_bond_publ_flag
Bi1A P1A 2.6201(7) . ?
Bi1A C1 2.251(3) . ?
Bi1A C2 2.251(3) . ?
P1A Si1 2.2672(11) . ?
P1A C3 1.911(3) . ?
Si1 C18 1.867(3) . ?
Si1 C17 1.872(3) . ?
Si1 C19 1.865(3) . ?
Si1 P1B 2.40(6) . ?
C14 H14A 0.9600 . ?
C14 H14B 0.9600 . ?
C14 H14C 0.9600 . ?
C14 C3 1.524(4) . ?
C3 C16 1.518(4) . ?
C3 C15 1.533(4) . ?
C3 P1B 2.07(6) . ?
C1 C4 1.382(4) . ?
C1 C8 1.380(4) . ?
C1 Bi1B 2.698(8) . ?
C2 C9 1.392(4) . ?
C2 C13 1.390(4) . ?
C2 Bi1B 2.733(8) . ?
C16 H16A 0.9600 . ?
C16 H16B 0.9600 . ?
C16 H16C 0.9600 . ?
C18 H18A 0.9600 . ?
C18 H18B 0.9600 . ?
C18 H18C 0.9600 . ?
C17 H17A 0.9600 . ?
C17 H17B 0.9600 . ?
C17 H17C 0.9600 . ?
C19 H19A 0.9600 . ?
C19 H19B 0.9600 . ?
C19 H19C 0.9600 . ?
C10 H10 0.9300 . ?
C10 C9 1.372(4) . ?
C10 C11 1.378(5) . ?
C4 H4 0.9300 . ?
C4 C5 1.389(4) . ?
C9 H9 0.9300 . ?
C8 H8 0.9300 . ?
C8 C7 1.384(5) . ?
C13 H13 0.9300 . ?
C13 C12 1.395(5) . ?
C7 H7 0.9300 . ?
C7 C6 1.373(6) . ?
C15 H15A 0.9600 . ?
C15 H15B 0.9600 . ?
C15 H15C 0.9600 . ?
C12 H12 0.9300 . ?
C12 C11 1.369(5) . ?
C5 H5 0.9300 . ?
C5 C6 1.385(5) . ?
C11 H11 0.9300 . ?
C6 H6 0.9300 . ?
Bi1B P1B 2.62(6) . ?
